data_4345664
loop_
_publ_author_name
'Glowacki, Britta'
'Lutter, Michael'
'Alnasr, Hazem'
'Seymen, Rana'
'Hiller, Wolf'
'Jurkschat, Klaus'

_publ_section_title
;
 Introducing Stereogenic Centers to Group XIV Metallatranes.
;
_journal_name_full 'Inorganic chemistry'
_journal_paper_doi 10.1021/acs.inorgchem.6b03126
_journal_year 2017
_chemical_absolute_configuration rm
_chemical_formula_moiety 'C22 H37 N O7 Sn, C7 H8'
_chemical_formula_sum 'C29 H45 N O7 Sn'
_chemical_formula_weight 638.35
_space_group_crystal_system orthorhombic
_space_group_IT_number 19
_space_group_name_Hall 'P 2ac 2ab'
_space_group_name_H-M_alt 'P 21 21 21'
_symmetry_space_group_name_Hall 'P 2ac 2ab'
_symmetry_space_group_name_H-M 'P 21 21 21'
_atom_sites_solution_hydrogens geom
_atom_sites_solution_primary direct
_audit_creation_date 2017-01-29
_audit_creation_method
;
Olex2 1.2
(compiled 2016.02.19 svn.r3266 for OlexSys, GUI svn.r5155)
;
_cell_angle_alpha 90
_cell_angle_beta 90
_cell_angle_gamma 90
_cell_formula_units_Z 4
_cell_length_a 7.0878(3)
_cell_length_b 15.2637(13)
_cell_length_c 27.1491(13)
_cell_measurement_reflns_used 3222
_cell_measurement_temperature 173.15
_cell_measurement_theta_max 28.4750
_cell_measurement_theta_min 2.6050
_cell_volume 2937.2(3)
_computing_molecular_graphics 'Olex2 (Dolomanov et al., 2009)'
_computing_publication_material 'Olex2 (Dolomanov et al., 2009)'
_computing_structure_refinement 'XL (Sheldrick, 2008)'
_computing_structure_solution 'XT (Sheldrick, 2015)'
_diffrn_ambient_temperature 173.15
_diffrn_detector 'CCD plate'
_diffrn_detector_area_resol_mean 16.0560
_diffrn_detector_type Sapphire3
_diffrn_measured_fraction_theta_full 0.879
_diffrn_measured_fraction_theta_max 0.780
_diffrn_measurement_device 'four-circle diffractometer'
_diffrn_measurement_device_type 'Xcalibur, Sapphire3'
_diffrn_measurement_method '\w scans'
_diffrn_radiation_monochromator graphite
_diffrn_radiation_probe x-ray
_diffrn_radiation_type MoK\a
_diffrn_radiation_wavelength 0.71073
_diffrn_reflns_av_R_equivalents 0.0609
_diffrn_reflns_av_unetI/netI 0.1005
_diffrn_reflns_Laue_measured_fraction_full 0.879
_diffrn_reflns_Laue_measured_fraction_max 0.780
_diffrn_reflns_limit_h_max 10
_diffrn_reflns_limit_h_min -2
_diffrn_reflns_limit_k_max 17
_diffrn_reflns_limit_k_min -18
_diffrn_reflns_limit_l_max 26
_diffrn_reflns_limit_l_min -37
_diffrn_reflns_number 11725
_diffrn_reflns_point_group_measured_fraction_full 0.895
_diffrn_reflns_point_group_measured_fraction_max 0.793
_diffrn_reflns_theta_full 26.000
_diffrn_reflns_theta_max 30.457
_diffrn_reflns_theta_min 2.617
_diffrn_source 'Enhance (Mo) X-ray Source'
_exptl_absorpt_coefficient_mu 0.915
_exptl_absorpt_correction_T_max 1.00000
_exptl_absorpt_correction_T_min 0.92265
_exptl_absorpt_correction_type multi-scan
_exptl_absorpt_process_details
;
CrysAlisPro, Agilent Technologies,
Version 1.171.37.34 (release 22-05-2014 CrysAlis171 .NET)
(compiled May 22 2014,16:03:01)
Empirical absorption correction using spherical harmonics,
 implemented in SCALE3 ABSPACK scaling algorithm.
;
_exptl_crystal_colour colourless
_exptl_crystal_colour_primary colourless
_exptl_crystal_density_diffrn 1.444
_exptl_crystal_description block
_exptl_crystal_F_000 1328
_exptl_crystal_size_max 0.03
_exptl_crystal_size_mid 0.018
_exptl_crystal_size_min 0.009
_refine_diff_density_max 0.983
_refine_diff_density_min -0.819
_refine_diff_density_rms 0.142
_refine_ls_abs_structure_details
;
 Refined as an inversion twin.
;
_refine_ls_abs_structure_Flack -0.01(4)
_refine_ls_extinction_method none
_refine_ls_goodness_of_fit_ref 1.049
_refine_ls_hydrogen_treatment constr
_refine_ls_matrix_type full
_refine_ls_number_parameters 354
_refine_ls_number_reflns 6336
_refine_ls_number_restraints 0
_refine_ls_restrained_S_all 1.049
_refine_ls_R_factor_all 0.0681
_refine_ls_R_factor_gt 0.0491
_refine_ls_shift/su_max 0.000
_refine_ls_shift/su_mean 0.000
_refine_ls_structure_factor_coef Fsqd
_refine_ls_weighting_details 'w=1/[\s^2^(Fo^2^)+(0.0480P)^2^] where P=(Fo^2^+2Fc^2^)/3'
_refine_ls_weighting_scheme calc
_refine_ls_wR_factor_gt 0.1098
_refine_ls_wR_factor_ref 0.1196
_reflns_Friedel_coverage 0.809
_reflns_Friedel_fraction_full 0.917
_reflns_Friedel_fraction_max 0.810
_reflns_number_gt 5298
_reflns_number_total 6336
_reflns_threshold_expression 'I > 2\s(I)'
_cod_data_source_file ic6b03126_si_002.cif
_cod_data_source_block comp4
_cod_original_cell_volume 2937.1(3)
_cod_database_code 4345664
_shelx_space_group_comment
;
The symmetry employed for this shelxl refinement is uniquely defined
by the following loop, which should always be used as a source of
symmetry information in preference to the above space-group names.
They are only intended as comments.
;
_shelx_estimated_absorpt_t_max 0.992
_shelx_estimated_absorpt_t_min 0.973
_olex2_refinement_description
;
1. Twinned data refinement
 Scales: 1.01(4) -0.01(4)
2. Fixed Uiso
 At 1.2 times of:
  All C(H) groups, All C(H,H) groups
 At 1.5 times of:
  All C(H,H,H) groups
3.a Secondary CH2 refined with riding coordinates:
 C13(H13A,H13B), C23(H23A,H23B), C33(H33A,H33B), C49(H49A,H49B), C50(H50A,H50B)
3.b Aromatic/amide H refined with riding coordinates:
 C2L(H2L), C3L(H3L), C4L(H4L), C5L(H5L), C6L(H6L)
3.c Idealised Me refined as rotating group:
 C7L(H7LA,H7LB,H7LC), C14(H14A,H14B,H14C), C15(H15A,H15B,H15C), C24(H24A,H24B,
 H24C), C25(H25A,H25B,H25C), C34(H34A,H34B,H34C), C35(H35A,H35B,H35C), C51(H51A,
 H51B,H51C), C52(H52A,H52B,H52C), C53(H53A,H53B,H53C)
;
_shelx_shelxl_version_number 2014/7
_olex2_submission_special_instructions 'No special instructions were received'

loop_
_space_group_symop_operation_xyz
'x, y, z'
'-x+1/2, -y, z+1/2'
'-x, y+1/2, -z+1/2'
'x+1/2, -y+1/2, -z'

loop_
_atom_site_label
_atom_site_type_symbol
_atom_site_fract_x
_atom_site_fract_y
_atom_site_fract_z
_atom_site_U_iso_or_equiv
_atom_site_adp_type
_atom_site_occupancy
_atom_site_site_symmetry_order
_atom_site_calc_flag
_atom_site_refinement_flags_posn
Sn1 Sn 0.46657(7) 0.05550(4) 0.24344(2) 0.01256(14) Uani 1 1 d .
N1 N 0.6713(9) -0.0300(5) 0.1990(2) 0.017(2) Uani 1 1 d .
C1L C 0.1799(13) 0.6842(7) 0.5397(3) 0.026(2) Uani 1 1 d .
C2L C 0.3508(14) 0.6374(9) 0.5304(3) 0.042(3) Uani 1 1 d .
H2L H 0.4640 0.6565 0.5458 0.050 Uiso 1 1 calc R
C3L C 0.3563(18) 0.5681(9) 0.5009(3) 0.050(4) Uani 1 1 d .
H3L H 0.4744 0.5412 0.4943 0.060 Uiso 1 1 calc R
C4L C 0.195(2) 0.5336(9) 0.4795(3) 0.059(4) Uani 1 1 d .
H4L H 0.2000 0.4822 0.4598 0.071 Uiso 1 1 calc R
C5L C 0.0240(19) 0.5768(8) 0.4876(3) 0.050(4) Uani 1 1 d .
H5L H -0.0880 0.5556 0.4725 0.060 Uiso 1 1 calc R
C6L C 0.0161(14) 0.6507(7) 0.5177(3) 0.031(2) Uani 1 1 d .
H6L H -0.1016 0.6787 0.5234 0.037 Uiso 1 1 calc R
C7L C 0.1726(13) 0.7610(7) 0.5722(3) 0.030(3) Uani 1 1 d .
H7LA H 0.1318 0.7429 0.6051 0.045 Uiso 1 1 calc GR
H7LB H 0.0830 0.8038 0.5589 0.045 Uiso 1 1 calc GR
H7LC H 0.2982 0.7876 0.5742 0.045 Uiso 1 1 calc GR
O11 O 0.5762(7) 0.1470(4) 0.20024(17) 0.0143(13) Uani 1 1 d .
C12 C 0.7637(11) 0.1299(6) 0.1843(3) 0.0152(18) Uani 1 1 d .
C13 C 0.7798(11) 0.0319(7) 0.1677(3) 0.023(2) Uani 1 1 d .
H13A H 0.7343 0.0269 0.1333 0.027 Uiso 1 1 calc R
H13B H 0.9143 0.0145 0.1681 0.027 Uiso 1 1 calc R
C14 C 0.9017(12) 0.1503(7) 0.2256(3) 0.026(2) Uani 1 1 d .
H14A H 0.8819 0.2105 0.2370 0.039 Uiso 1 1 calc GR
H14B H 1.0312 0.1439 0.2135 0.039 Uiso 1 1 calc GR
H14C H 0.8809 0.1095 0.2530 0.039 Uiso 1 1 calc GR
C15 C 0.8048(12) 0.1879(7) 0.1400(3) 0.026(2) Uani 1 1 d .
H15A H 0.7060 0.1798 0.1151 0.039 Uiso 1 1 calc GR
H15B H 0.9274 0.1719 0.1259 0.039 Uiso 1 1 calc GR
H15C H 0.8076 0.2494 0.1503 0.039 Uiso 1 1 calc GR
O21 O 0.2777(8) -0.0090(5) 0.20424(18) 0.0178(14) Uani 1 1 d .
C22 C 0.3499(10) -0.0526(8) 0.1606(2) 0.0192(19) Uani 1 1 d .
C23 C 0.5482(12) -0.0896(6) 0.1709(2) 0.0201(19) Uani 1 1 d .
H23A H 0.5352 -0.1451 0.1894 0.024 Uiso 1 1 calc R
H23B H 0.6098 -0.1033 0.1391 0.024 Uiso 1 1 calc R
C24 C 0.3438(11) 0.0104(7) 0.1182(3) 0.025(2) Uani 1 1 d .
H24A H 0.2139 0.0306 0.1133 0.037 Uiso 1 1 calc GR
H24B H 0.3882 -0.0190 0.0882 0.037 Uiso 1 1 calc GR
H24C H 0.4252 0.0607 0.1253 0.037 Uiso 1 1 calc GR
C25 C 0.2206(12) -0.1303(7) 0.1503(3) 0.024(2) Uani 1 1 d .
H25A H 0.2035 -0.1643 0.1806 0.036 Uiso 1 1 calc GR
H25B H 0.2772 -0.1675 0.1249 0.036 Uiso 1 1 calc GR
H25C H 0.0978 -0.1089 0.1388 0.036 Uiso 1 1 calc GR
O31 O 0.6263(7) 0.0098(4) 0.29768(17) 0.0133(13) Uani 1 1 d .
C32 C 0.6938(11) -0.0768(6) 0.2877(3) 0.019(2) Uani 1 1 d .
C33 C 0.7891(10) -0.0770(6) 0.2363(3) 0.017(2) Uani 1 1 d .
H33A H 0.9141 -0.0484 0.2386 0.021 Uiso 1 1 calc R
H33B H 0.8090 -0.1382 0.2254 0.021 Uiso 1 1 calc R
C34 C 0.5305(13) -0.1409(6) 0.2910(2) 0.0203(19) Uani 1 1 d .
H34A H 0.4779 -0.1398 0.3244 0.030 Uiso 1 1 calc GR
H34B H 0.5755 -0.2001 0.2835 0.030 Uiso 1 1 calc GR
H34C H 0.4326 -0.1242 0.2673 0.030 Uiso 1 1 calc GR
C35 C 0.8427(11) -0.0980(7) 0.3256(3) 0.021(2) Uani 1 1 d .
H35A H 0.9446 -0.0548 0.3236 0.032 Uiso 1 1 calc GR
H35B H 0.8937 -0.1566 0.3192 0.032 Uiso 1 1 calc GR
H35C H 0.7865 -0.0965 0.3586 0.032 Uiso 1 1 calc GR
O41 O 0.3754(8) 0.1644(5) 0.28908(19) 0.0231(15) Uani 1 1 d .
C42 C 0.2567(11) 0.1164(7) 0.3126(3) 0.021(2) Uani 1 1 d .
O43 O 0.2209(7) 0.0426(5) 0.29879(17) 0.0201(15) Uani 1 1 d .
C44 C 0.1712(11) 0.1504(7) 0.3603(3) 0.017(2) Uani 1 1 d .
C45 C 0.2613(11) 0.1066(7) 0.4063(3) 0.0161(19) Uani 1 1 d .
C46 C 0.1477(11) 0.1678(7) 0.4407(3) 0.020(2) Uani 1 1 d .
C47 C 0.1967(11) 0.2551(7) 0.4182(3) 0.021(2) Uani 1 1 d .
O48 O 0.2101(8) 0.2420(4) 0.36789(18) 0.0192(14) Uani 1 1 d .
C49 C -0.0409(12) 0.1392(6) 0.3673(2) 0.0195(19) Uani 1 1 d .
H49A H -0.0837 0.0802 0.3570 0.023 Uiso 1 1 calc R
H49B H -0.1129 0.1842 0.3489 0.023 Uiso 1 1 calc R
C50 C -0.0585(11) 0.1523(6) 0.4244(2) 0.0178(19) Uani 1 1 d .
H50A H -0.1387 0.2035 0.4323 0.021 Uiso 1 1 calc R
H50B H -0.1119 0.0995 0.4404 0.021 Uiso 1 1 calc R
C51 C 0.4729(12) 0.1198(7) 0.4088(3) 0.025(2) Uani 1 1 d .
H51A H 0.5330 0.0893 0.3812 0.037 Uiso 1 1 calc GR
H51B H 0.5209 0.0960 0.4399 0.037 Uiso 1 1 calc GR
H51C H 0.5017 0.1825 0.4069 0.037 Uiso 1 1 calc GR
C52 C 0.2178(12) 0.0086(7) 0.4116(3) 0.024(2) Uani 1 1 d .
H52A H 0.0837 -0.0016 0.4051 0.036 Uiso 1 1 calc GR
H52B H 0.2480 -0.0104 0.4452 0.036 Uiso 1 1 calc GR
H52C H 0.2941 -0.0247 0.3881 0.036 Uiso 1 1 calc GR
C53 C 0.1824(11) 0.1643(7) 0.4961(2) 0.024(2) Uani 1 1 d .
H53A H 0.1422 0.1072 0.5089 0.036 Uiso 1 1 calc GR
H53B H 0.1102 0.2108 0.5123 0.036 Uiso 1 1 calc GR
H53C H 0.3172 0.1726 0.5027 0.036 Uiso 1 1 calc GR
O54 O 0.2175(9) 0.3248(5) 0.4359(2) 0.0304(17) Uani 1 1 d .

loop_
_atom_site_aniso_label
_atom_site_aniso_U_11
_atom_site_aniso_U_22
_atom_site_aniso_U_33
_atom_site_aniso_U_23
_atom_site_aniso_U_13
_atom_site_aniso_U_12
Sn1 0.01313(19) 0.0122(3) 0.01236(18) -0.0010(2) 0.00117(16) 0.0005(2)
N1 0.015(3) 0.019(6) 0.015(3) 0.000(3) 0.000(2) 0.005(3)
C1L 0.032(5) 0.029(8) 0.017(4) -0.003(4) 0.004(3) 0.001(4)
C2L 0.037(5) 0.059(11) 0.029(5) 0.006(5) 0.005(4) 0.024(6)
C3L 0.084(8) 0.045(11) 0.021(4) 0.002(5) 0.014(5) 0.043(7)
C4L 0.130(12) 0.032(11) 0.016(4) 0.000(5) 0.022(6) 0.003(8)
C5L 0.082(8) 0.044(10) 0.023(4) 0.001(4) 0.009(5) -0.031(7)
C6L 0.043(6) 0.029(8) 0.019(3) 0.001(4) 0.001(4) -0.013(5)
C7L 0.029(5) 0.036(8) 0.026(4) -0.002(4) 0.000(3) 0.001(4)
O11 0.015(3) 0.008(4) 0.020(2) -0.001(2) 0.0039(18) 0.001(2)
C12 0.021(4) 0.005(6) 0.020(4) 0.001(3) 0.006(3) 0.004(3)
C13 0.016(4) 0.031(8) 0.021(4) -0.004(4) 0.003(3) 0.001(4)
C14 0.026(4) 0.027(8) 0.023(4) 0.003(4) -0.003(3) -0.001(4)
C15 0.026(4) 0.031(8) 0.022(4) -0.003(4) 0.006(3) -0.005(4)
O21 0.019(3) 0.022(5) 0.013(2) -0.013(2) -0.001(2) -0.002(3)
C22 0.017(3) 0.026(6) 0.014(3) -0.011(4) 0.002(2) 0.003(4)
C23 0.024(4) 0.020(6) 0.017(3) -0.005(3) 0.003(3) 0.011(4)
C24 0.020(4) 0.038(7) 0.016(4) 0.000(4) -0.002(3) 0.005(4)
C25 0.028(4) 0.020(7) 0.024(4) -0.017(4) 0.003(3) -0.003(4)
O31 0.019(3) 0.007(4) 0.014(2) -0.001(2) -0.0016(19) 0.001(2)
C32 0.014(3) 0.018(8) 0.024(4) 0.002(3) -0.002(3) 0.002(3)
C33 0.013(3) 0.018(6) 0.020(3) -0.002(3) 0.001(3) 0.003(3)
C34 0.029(4) 0.013(6) 0.019(3) 0.004(3) -0.004(3) -0.008(4)
C35 0.024(4) 0.012(6) 0.029(4) 0.004(4) -0.007(3) -0.001(4)
O41 0.027(3) 0.020(5) 0.022(3) 0.005(3) 0.013(2) 0.008(3)
C42 0.021(4) 0.027(8) 0.015(4) 0.004(4) 0.001(3) 0.010(4)
O43 0.019(3) 0.023(5) 0.018(2) -0.013(3) -0.0009(19) 0.001(3)
C44 0.015(4) 0.021(7) 0.016(3) 0.000(3) 0.000(3) -0.004(4)
C45 0.019(4) 0.017(6) 0.012(3) -0.004(3) -0.005(3) 0.000(4)
C46 0.018(4) 0.029(7) 0.014(3) 0.002(3) 0.002(3) -0.002(4)
C47 0.012(3) 0.032(8) 0.019(4) -0.009(4) 0.005(3) -0.003(4)
O48 0.022(3) 0.018(5) 0.018(3) -0.001(2) 0.005(2) 0.001(3)
C49 0.014(3) 0.030(6) 0.014(3) -0.004(3) 0.002(3) 0.008(4)
C50 0.017(4) 0.022(6) 0.015(3) 0.001(3) 0.000(3) 0.000(4)
C51 0.018(3) 0.039(7) 0.018(3) -0.005(3) -0.002(3) -0.002(4)
C52 0.026(4) 0.023(7) 0.023(4) 0.000(4) -0.005(3) 0.004(4)
C53 0.020(4) 0.041(7) 0.012(3) -0.005(4) 0.001(3) -0.006(4)
O54 0.037(4) 0.025(6) 0.030(3) -0.013(3) 0.007(3) -0.006(3)

loop_
_atom_type_symbol
_atom_type_description
_atom_type_scat_dispersion_real
_atom_type_scat_dispersion_imag
_atom_type_scat_source
C C 0.0033 0.0016 'International Tables Vol C Tables 4.2.6.8 and 6.1.1.4'
H H 0.0000 0.0000 'International Tables Vol C Tables 4.2.6.8 and 6.1.1.4'
N N 0.0061 0.0033 'International Tables Vol C Tables 4.2.6.8 and 6.1.1.4'
O O 0.0106 0.0060 'International Tables Vol C Tables 4.2.6.8 and 6.1.1.4'
Sn Sn -0.6537 1.4246 'International Tables Vol C Tables 4.2.6.8 and 6.1.1.4'

loop_
_geom_angle_atom_site_label_1
_geom_angle_atom_site_label_2
_geom_angle_atom_site_label_3
_geom_angle
N1 Sn1 C42 163.0(3)
N1 Sn1 O43 140.4(3)
O11 Sn1 N1 80.9(3)
O11 Sn1 O31 117.6(2)
O11 Sn1 O41 85.1(2)
O11 Sn1 C42 113.8(3)
O11 Sn1 O43 137.8(2)
O21 Sn1 N1 82.1(2)
O21 Sn1 O11 107.3(2)
O21 Sn1 O31 127.7(3)
O21 Sn1 O41 119.2(2)
O21 Sn1 C42 100.5(3)
O21 Sn1 O43 78.3(2)
O31 Sn1 N1 80.2(2)
O31 Sn1 O41 90.9(2)
O31 Sn1 C42 85.1(2)
O31 Sn1 O43 85.2(2)
O41 Sn1 N1 157.4(2)
O41 Sn1 C42 30.0(3)
O41 Sn1 O43 58.0(2)
O43 Sn1 C42 28.2(3)
C13 N1 Sn1 105.5(6)
C13 N1 C33 113.8(6)
C23 N1 Sn1 104.4(5)
C23 N1 C13 113.7(6)
C23 N1 C33 112.6(7)
C33 N1 Sn1 105.7(4)
C2L C1L C7L 122.4(9)
C6L C1L C2L 116.3(10)
C6L C1L C7L 121.2(8)
C1L C2L H2L 119.0
C3L C2L C1L 122.0(11)
C3L C2L H2L 119.0
C2L C3L H3L 119.0
C2L C3L C4L 122.0(11)
C4L C3L H3L 119.0
C3L C4L H4L 121.0
C3L C4L C5L 118.0(11)
C5L C4L H4L 121.0
C4L C5L H5L 119.7
C4L C5L C6L 120.7(11)
C6L C5L H5L 119.7
C1L C6L H6L 119.6
C5L C6L C1L 120.8(11)
C5L C6L H6L 119.6
C1L C7L H7LA 109.5
C1L C7L H7LB 109.5
C1L C7L H7LC 109.5
H7LA C7L H7LB 109.5
H7LA C7L H7LC 109.5
H7LB C7L H7LC 109.5
C12 O11 Sn1 114.6(5)
O11 C12 C13 109.3(7)
O11 C12 C14 109.8(6)
O11 C12 C15 108.2(7)
C14 C12 C13 111.2(7)
C14 C12 C15 110.0(7)
C15 C12 C13 108.3(6)
N1 C13 C12 113.9(6)
N1 C13 H13A 108.8
N1 C13 H13B 108.8
C12 C13 H13A 108.8
C12 C13 H13B 108.8
H13A C13 H13B 107.7
C12 C14 H14A 109.5
C12 C14 H14B 109.5
C12 C14 H14C 109.5
H14A C14 H14B 109.5
H14A C14 H14C 109.5
H14B C14 H14C 109.5
C12 C15 H15A 109.5
C12 C15 H15B 109.5
C12 C15 H15C 109.5
H15A C15 H15B 109.5
H15A C15 H15C 109.5
H15B C15 H15C 109.5
C22 O21 Sn1 115.5(4)
O21 C22 C23 109.9(5)
O21 C22 C24 108.7(8)
O21 C22 C25 107.1(6)
C24 C22 C23 113.6(6)
C24 C22 C25 109.9(6)
C25 C22 C23 107.3(9)
N1 C23 C22 114.2(8)
N1 C23 H23A 108.7
N1 C23 H23B 108.7
C22 C23 H23A 108.7
C22 C23 H23B 108.7
H23A C23 H23B 107.6
C22 C24 H24A 109.5
C22 C24 H24B 109.5
C22 C24 H24C 109.5
H24A C24 H24B 109.5
H24A C24 H24C 109.5
H24B C24 H24C 109.5
C22 C25 H25A 109.5
C22 C25 H25B 109.5
C22 C25 H25C 109.5
H25A C25 H25B 109.5
H25A C25 H25C 109.5
H25B C25 H25C 109.5
C32 O31 Sn1 112.1(4)
O31 C32 C33 108.5(7)
O31 C32 C34 109.2(7)
O31 C32 C35 107.7(7)
C34 C32 C33 112.6(7)
C35 C32 C33 108.0(6)
C35 C32 C34 110.8(7)
N1 C33 C32 111.5(6)
N1 C33 H33A 109.3
N1 C33 H33B 109.3
C32 C33 H33A 109.3
C32 C33 H33B 109.3
H33A C33 H33B 108.0
C32 C34 H34A 109.5
C32 C34 H34B 109.5
C32 C34 H34C 109.5
H34A C34 H34B 109.5
H34A C34 H34C 109.5
H34B C34 H34C 109.5
C32 C35 H35A 109.5
C32 C35 H35B 109.5
C32 C35 H35C 109.5
H35A C35 H35B 109.5
H35A C35 H35C 109.5
H35B C35 H35C 109.5
C42 O41 Sn1 92.4(6)
O41 C42 Sn1 57.6(4)
O41 C42 C44 119.3(9)
O43 C42 Sn1 63.9(4)
O43 C42 O41 120.9(8)
O43 C42 C44 119.7(8)
C44 C42 Sn1 167.5(6)
C42 O43 Sn1 87.9(5)
C42 C44 C45 112.0(7)
C42 C44 C49 117.4(7)
O48 C44 C42 112.1(7)
O48 C44 C45 103.0(6)
O48 C44 C49 106.2(7)
C49 C44 C45 105.0(6)
C46 C45 C44 90.7(6)
C51 C45 C44 112.7(7)
C51 C45 C46 114.1(7)
C51 C45 C52 108.9(8)
C52 C45 C44 114.4(7)
C52 C45 C46 115.3(7)
C47 C46 C45 99.7(6)
C47 C46 C50 103.7(7)
C47 C46 C53 113.2(8)
C50 C46 C45 103.1(6)
C53 C46 C45 119.4(8)
C53 C46 C50 115.5(6)
O48 C47 C46 106.7(8)
O54 C47 C46 131.4(8)
O54 C47 O48 121.8(9)
C47 O48 C44 105.6(6)
C44 C49 H49A 111.6
C44 C49 H49B 111.6
C44 C49 C50 100.7(6)
H49A C49 H49B 109.4
C50 C49 H49A 111.6
C50 C49 H49B 111.6
C46 C50 C49 103.2(6)
C46 C50 H50A 111.1
C46 C50 H50B 111.1
C49 C50 H50A 111.1
C49 C50 H50B 111.1
H50A C50 H50B 109.1
C45 C51 H51A 109.5
C45 C51 H51B 109.5
C45 C51 H51C 109.5
H51A C51 H51B 109.5
H51A C51 H51C 109.5
H51B C51 H51C 109.5
C45 C52 H52A 109.5
C45 C52 H52B 109.5
C45 C52 H52C 109.5
H52A C52 H52B 109.5
H52A C52 H52C 109.5
H52B C52 H52C 109.5
C46 C53 H53A 109.5
C46 C53 H53B 109.5
C46 C53 H53C 109.5
H53A C53 H53B 109.5
H53A C53 H53C 109.5
H53B C53 H53C 109.5

loop_
_geom_bond_atom_site_label_1
_geom_bond_atom_site_label_2
_geom_bond_distance
Sn1 N1 2.295(7)
Sn1 O11 1.983(6)
Sn1 O21 1.973(5)
Sn1 O31 1.984(5)
Sn1 O41 2.172(6)
Sn1 C42 2.569(8)
Sn1 O43 2.309(5)
N1 C13 1.485(11)
N1 C23 1.473(11)
N1 C33 1.495(9)
C1L C2L 1.429(13)
C1L C6L 1.402(12)
C1L C7L 1.467(14)
C2L H2L 0.9500
C2L C3L 1.328(17)
C3L H3L 0.9500
C3L C4L 1.388(19)
C4L H4L 0.9500
C4L C5L 1.395(18)
C5L H5L 0.9500
C5L C6L 1.394(15)
C6L H6L 0.9500
C7L H7LA 0.9800
C7L H7LB 0.9800
C7L H7LC 0.9800
O11 C12 1.422(9)
C12 C13 1.567(13)
C12 C14 1.521(11)
C12 C15 1.522(12)
C13 H13A 0.9900
C13 H13B 0.9900
C14 H14A 0.9800
C14 H14B 0.9800
C14 H14C 0.9800
C15 H15A 0.9800
C15 H15B 0.9800
C15 H15C 0.9800
O21 C22 1.454(9)
C22 C23 1.540(11)
C22 C24 1.500(12)
C22 C25 1.524(13)
C23 H23A 0.9900
C23 H23B 0.9900
C24 H24A 0.9800
C24 H24B 0.9800
C24 H24C 0.9800
C25 H25A 0.9800
C25 H25B 0.9800
C25 H25C 0.9800
O31 C32 1.432(11)
C32 C33 1.551(10)
C32 C34 1.519(12)
C32 C35 1.508(10)
C33 H33A 0.9900
C33 H33B 0.9900
C34 H34A 0.9800
C34 H34B 0.9800
C34 H34C 0.9800
C35 H35A 0.9800
C35 H35B 0.9800
C35 H35C 0.9800
O41 C42 1.286(10)
C42 O43 1.214(12)
C42 C44 1.522(11)
C44 C45 1.552(11)
C44 O48 1.440(12)
C44 C49 1.524(12)
C45 C46 1.546(12)
C45 C51 1.515(11)
C45 C52 1.534(13)
C46 C47 1.508(14)
C46 C50 1.546(10)
C46 C53 1.524(9)
C47 O48 1.383(9)
C47 O54 1.176(11)
C49 H49A 0.9900
C49 H49B 0.9900
C49 C50 1.568(9)
C50 H50A 0.9900
C50 H50B 0.9900
C51 H51A 0.9800
C51 H51B 0.9800
C51 H51C 0.9800
C52 H52A 0.9800
C52 H52B 0.9800
C52 H52C 0.9800
C53 H53A 0.9800
C53 H53B 0.9800
C53 H53C 0.9800

loop_
_geom_torsion_atom_site_label_1
_geom_torsion_atom_site_label_2
_geom_torsion_atom_site_label_3
_geom_torsion_atom_site_label_4
_geom_torsion
Sn1 N1 C13 C12 15.7(7)
Sn1 N1 C23 C22 26.5(7)
Sn1 N1 C33 C32 18.8(8)
Sn1 O11 C12 C13 44.5(7)
Sn1 O11 C12 C14 -77.7(7)
Sn1 O11 C12 C15 162.2(5)
Sn1 O21 C22 C23 36.6(10)
Sn1 O21 C22 C24 -88.4(6)
Sn1 O21 C22 C25 152.9(6)
Sn1 O31 C32 C33 52.2(6)
Sn1 O31 C32 C34 -70.8(6)
Sn1 O31 C32 C35 168.9(5)
Sn1 O41 C42 O43 -9.8(8)
Sn1 O41 C42 C44 165.8(6)
Sn1 C42 C44 C45 -32(4)
Sn1 C42 C44 O48 84(3)
Sn1 C42 C44 C49 -153(3)
C1L C2L C3L C4L -3.7(17)
C2L C1L C6L C5L -1.4(13)
C2L C3L C4L C5L 3.3(17)
C3L C4L C5L C6L -2.0(15)
C4L C5L C6L C1L 1.1(14)
C6L C1L C2L C3L 2.7(15)
C7L C1L C2L C3L -179.9(10)
C7L C1L C6L C5L -178.9(9)
O11 C12 C13 N1 -38.6(8)
C13 N1 C23 C22 -88.0(8)
C13 N1 C33 C32 134.1(7)
C14 C12 C13 N1 82.8(8)
C15 C12 C13 N1 -156.2(6)
O21 C22 C23 N1 -42.1(10)
C23 N1 C13 C12 129.5(7)
C23 N1 C33 C32 -94.6(8)
C24 C22 C23 N1 80.0(9)
C25 C22 C23 N1 -158.3(6)
O31 C32 C33 N1 -45.6(8)
C33 N1 C13 C12 -99.6(8)
C33 N1 C23 C22 140.6(6)
C34 C32 C33 N1 75.4(9)
C35 C32 C33 N1 -162.0(7)
O41 C42 O43 Sn1 9.2(8)
O41 C42 C44 C45 -103.7(9)
O41 C42 C44 O48 11.4(10)
O41 C42 C44 C49 134.7(8)
C42 C44 C45 C46 174.4(8)
C42 C44 C45 C51 57.8(10)
C42 C44 C45 C52 -67.3(9)
C42 C44 O48 C47 -156.2(6)
C42 C44 C49 C50 162.3(8)
O43 C42 C44 C45 71.9(10)
O43 C42 C44 O48 -173.0(7)
O43 C42 C44 C49 -49.6(12)
C44 C42 O43 Sn1 -166.4(7)
C44 C45 C46 C47 -51.5(7)
C44 C45 C46 C50 55.1(8)
C44 C45 C46 C53 -175.2(8)
C44 C49 C50 C46 -0.6(9)
C45 C44 O48 C47 -35.7(7)
C45 C44 C49 C50 37.3(9)
C45 C46 C47 O48 35.5(7)
C45 C46 C47 O54 -146.5(10)
C45 C46 C50 C49 -36.0(9)
C46 C47 O48 C44 -0.1(8)
C47 C46 C50 C49 67.6(8)
O48 C44 C45 C46 53.9(6)
O48 C44 C45 C51 -62.7(8)
O48 C44 C45 C52 172.1(6)
O48 C44 C49 C50 -71.4(8)
C49 C44 C45 C46 -57.2(8)
C49 C44 C45 C51 -173.8(8)
C49 C44 C45 C52 61.1(9)
C49 C44 O48 C47 74.4(7)
C50 C46 C47 O48 -70.6(7)
C50 C46 C47 O54 107.3(10)
C51 C45 C46 C47 63.9(8)
C51 C45 C46 C50 170.5(7)
C51 C45 C46 C53 -59.8(11)
C52 C45 C46 C47 -169.0(7)
C52 C45 C46 C50 -62.4(8)
C52 C45 C46 C53 67.3(10)
C53 C46 C47 O48 163.5(7)
C53 C46 C47 O54 -18.5(13)
C53 C46 C50 C49 -168.0(8)
O54 C47 O48 C44 -178.3(8)

loop_
_twin_individual_id
_twin_individual_mass_fraction_refined
1 1.01(4)
2 -0.01(4)
